data_4304661
loop_
_publ_author_name
'Camino Bartolom\'e'
'Marta Carrasco-Rando'
'Silverio Coco'
'Carlos Cordovilla'
'Jose M. Mart\'in-Alvarez'
'Pablo Espinet'

_publ_contact_author
;
 Jose M. Martin-Alvarez
 Departamento de Quimica Inorganica
 Facultad de Ciencias
 Universidad de Valladolid
 E47005
 Valladolid
 Spain
;
_publ_contact_author_email jmmartin@qi.uva.es
_publ_contact_author_fax '+34 983 423013'
_publ_contact_author_phone '+34 983 423232'
_publ_section_title
;
Luminescent Gold(I) Carbenes from 2-Pyridylisocyanide Complexes: Structural
Consequences of Intramolecular versus Intermolecular Hydrogen-Bonding
Interactions
;
_journal_name_full 'Inorganic Chemistry'
_journal_page_first 1616
_journal_page_last 1624
_journal_paper_doi 10.1021/ic702201e
_journal_volume 47
_journal_year 2008
_chemical_formula_sum 'C7 H9 Au Cl N3'
_chemical_formula_weight 367.59
_chemical_name_systematic
; 
 ? 
;
_space_group_IT_number 2
_symmetry_cell_setting triclinic
_symmetry_space_group_name_Hall '-P 1'
_symmetry_space_group_name_H-M 'P -1'
_atom_sites_solution_hydrogens geom
_atom_sites_solution_primary direct
_atom_sites_solution_secondary difmap
_audit_creation_method SHELXL-97
_cell_angle_alpha 71.407(3)
_cell_angle_beta 85.147(4)
_cell_angle_gamma 84.556(4)
_cell_formula_units_Z 4
_cell_length_a 7.5377(11)
_cell_length_b 10.2355(14)
_cell_length_c 13.2172(18)
_cell_measurement_temperature 298(2)
_cell_volume 960.6(2)
_computing_cell_refinement 'Bruker XSCANS'
_computing_data_collection 'Bruker XSCANS'
_computing_data_reduction 'Bruker SHELXTL'
_computing_molecular_graphics 'Bruker SHELXTL'
_computing_publication_material 'Bruker SHELXTL'
_computing_structure_refinement 'SHELXL-97 (Sheldrick, 1997)'
_computing_structure_solution 'SHELXS-97 (Sheldrick, 1990)'
_diffrn_ambient_temperature 298(2)
_diffrn_measured_fraction_theta_full 0.993
_diffrn_measured_fraction_theta_max 0.993
_diffrn_measurement_device_type 'CCD area detector'
_diffrn_measurement_method 'phi and omega scans'
_diffrn_radiation_monochromator graphite
_diffrn_radiation_source 'fine-focus sealed tube'
_diffrn_radiation_type MoK\a
_diffrn_radiation_wavelength 0.71073
_diffrn_reflns_av_R_equivalents 0.0595
_diffrn_reflns_av_sigmaI/netI 0.1276
_diffrn_reflns_limit_h_max 9
_diffrn_reflns_limit_h_min -8
_diffrn_reflns_limit_k_max 12
_diffrn_reflns_limit_k_min -11
_diffrn_reflns_limit_l_max 15
_diffrn_reflns_limit_l_min 0
_diffrn_reflns_number 5410
_diffrn_reflns_theta_full 25.38
_diffrn_reflns_theta_max 25.38
_diffrn_reflns_theta_min 1.63
_exptl_absorpt_coefficient_mu 15.542
_exptl_absorpt_correction_T_max 0.856
_exptl_absorpt_correction_T_min 0.369
_exptl_absorpt_correction_type multi-scan
_exptl_absorpt_process_details '(G.M. Sheldrick, SADABS, 1996)'
_exptl_crystal_colour COLORLESS
_exptl_crystal_density_diffrn 2.542
_exptl_crystal_density_method 'not measured'
_exptl_crystal_description PLATE
_exptl_crystal_F_000 672
_exptl_crystal_size_max 0.12
_exptl_crystal_size_mid 0.05
_exptl_crystal_size_min 0.01
_refine_diff_density_max 1.587
_refine_diff_density_min -1.552
_refine_diff_density_rms 0.285
_refine_ls_extinction_method none
_refine_ls_goodness_of_fit_ref 1.005
_refine_ls_hydrogen_treatment constr
_refine_ls_matrix_type full
_refine_ls_number_parameters 219
_refine_ls_number_reflns 3491
_refine_ls_number_restraints 0
_refine_ls_restrained_S_all 1.005
_refine_ls_R_factor_all 0.1306
_refine_ls_R_factor_gt 0.0573
_refine_ls_shift/su_max 0.001
_refine_ls_shift/su_mean 0.000
_refine_ls_structure_factor_coef Fsqd
_refine_ls_weighting_details 'calc w=1/[\s^2^(Fo^2^)+(0.0530P)^2^+0.0000P] where P=(Fo^2^+2Fc^2^)/3'
_refine_ls_weighting_scheme calc
_refine_ls_wR_factor_gt 0.1130
_refine_ls_wR_factor_ref 0.1390
_reflns_number_gt 1889
_reflns_number_total 3491
_reflns_threshold_expression >2sigma(I)
_cod_data_source_file ic702201e-file001_4.cif
_cod_data_source_block 7
_cod_depositor_comments
;
The following automatic conversions were performed:
'_symmetry_cell_setting' value 'Triclinic' changed to 'triclinic'
according to '/home/saulius/struct/CIF-dictionaries/cif_core.dic'
dictionary named 'cif_core.dic' version 2.4.1 from
2010-06-29.

'_exptl_absorpt_correction_type' value 'MULTI-SCAN' changed
to 'multi-scan' according to
'/home/saulius/struct/CIF-dictionaries/cif_core.dic' dictionary named
'cif_core.dic' version 2.4.1 from 2010-06-29.

Automatic conversion script
Id: cif_fix_enum 1527 2010-12-29 10:47:43Z saulius 
;
_cod_database_code 4304661

loop_
_symmetry_equiv_pos_as_xyz
'x, y, z'
'-x, -y, -z'

loop_
_atom_site_label
_atom_site_type_symbol
_atom_site_fract_x
_atom_site_fract_y
_atom_site_fract_z
_atom_site_U_iso_or_equiv
_atom_site_adp_type
_atom_site_occupancy
_atom_site_symmetry_multiplicity
_atom_site_calc_flag
_atom_site_refinement_flags
_atom_site_disorder_assembly
_atom_site_disorder_group
Cl1 Cl 0.1255(8) 0.0551(5) 0.7429(4) 0.0594(15) Uani 1 1 d . . .
Au1 Au 0.19097(12) 0.17466(8) 0.85374(6) 0.0487(3) Uani 1 1 d . . .
C1 C 0.233(3) 0.2704(19) 0.9558(14) 0.044(5) Uani 1 1 d . . .
N1 N 0.282(2) 0.2093(14) 1.0532(13) 0.054(5) Uani 1 1 d . . .
H1 H 0.2965 0.2609 1.0916 0.065 Uiso 1 1 calc R . .
C2 C 0.315(3) 0.0620(18) 1.1012(16) 0.065(7) Uani 1 1 d . . .
H2A H 0.2039 0.0220 1.1301 0.097 Uiso 1 1 calc R . .
H2B H 0.3950 0.0438 1.1574 0.097 Uiso 1 1 calc R . .
H2C H 0.3665 0.0221 1.0479 0.097 Uiso 1 1 calc R . .
N2 N 0.216(2) 0.4130(15) 0.9225(13) 0.051(5) Uani 1 1 d . . .
H2 H 0.1856 0.4511 0.8578 0.062 Uiso 1 1 calc R . .
C11 C 0.241(3) 0.5052(19) 0.9780(16) 0.049(5) Uani 1 1 d . . .
C12 C 0.213(3) 0.6487(19) 0.9215(15) 0.051(6) Uani 1 1 d . . .
H12 H 0.1776 0.6796 0.8515 0.061 Uiso 1 1 calc R . .
C13 C 0.240(3) 0.739(2) 0.9750(18) 0.071(7) Uani 1 1 d . . .
H13 H 0.2240 0.8344 0.9420 0.085 Uiso 1 1 calc R . .
C14 C 0.293(3) 0.686(2) 1.0800(17) 0.054(6) Uani 1 1 d . . .
H14 H 0.3140 0.7464 1.1167 0.065 Uiso 1 1 calc R . .
C15 C 0.313(3) 0.547(2) 1.1295(16) 0.069(7) Uani 1 1 d . . .
H15 H 0.3426 0.5146 1.2006 0.083 Uiso 1 1 calc R . .
N3 N 0.291(3) 0.4542(16) 1.0778(13) 0.057(5) Uani 1 1 d . . .
Cl2 Cl 0.2049(8) 0.5537(5) 0.6671(4) 0.0557(14) Uani 1 1 d . . .
Au2 Au 0.40831(11) 0.37854(7) 0.65031(6) 0.0451(3) Uani 1 1 d . . .
C3 C 0.589(3) 0.2281(19) 0.6332(14) 0.048(5) Uani 1 1 d . . .
N4 N 0.757(2) 0.2394(15) 0.6202(11) 0.043(4) Uani 1 1 d . . .
H4A H 0.8247 0.1701 0.6125 0.052 Uiso 1 1 calc R . .
C4 C 0.844(3) 0.3642(17) 0.6175(14) 0.048(5) Uani 1 1 d . . .
H4B H 0.7571 0.4421 0.6023 0.072 Uiso 1 1 calc R . .
H4C H 0.9387 0.3812 0.5629 0.072 Uiso 1 1 calc R . .
H4D H 0.8909 0.3505 0.6856 0.072 Uiso 1 1 calc R . .
N5 N 0.523(2) 0.1084(16) 0.6385(12) 0.055(5) Uani 1 1 d . . .
H5A H 0.4093 0.1065 0.6513 0.066 Uiso 1 1 calc R . .
C21 C 0.611(3) -0.0161(18) 0.6264(13) 0.036(4) Uani 1 1 d . . .
C22 C 0.508(3) -0.126(2) 0.6339(16) 0.057(6) Uani 1 1 d . . .
H22 H 0.3850 -0.1215 0.6461 0.069 Uiso 1 1 calc R . .
C23 C 0.604(4) -0.242(2) 0.6219(18) 0.066(7) Uani 1 1 d . . .
H23 H 0.5429 -0.3184 0.6261 0.080 Uiso 1 1 calc R . .
C24 C 0.780(4) -0.247(2) 0.6045(19) 0.077(8) Uani 1 1 d . . .
H24 H 0.8395 -0.3285 0.5982 0.092 Uiso 1 1 calc R . .
C25 C 0.874(3) -0.137(2) 0.5957(17) 0.065(7) Uani 1 1 d . . .
H25 H 0.9969 -0.1434 0.5823 0.077 Uiso 1 1 calc R . .
N6 N 0.790(2) -0.0158(14) 0.6061(12) 0.051(5) Uani 1 1 d . . .

loop_
_atom_site_aniso_label
_atom_site_aniso_U_11
_atom_site_aniso_U_22
_atom_site_aniso_U_33
_atom_site_aniso_U_23
_atom_site_aniso_U_13
_atom_site_aniso_U_12
Cl1 0.051(4) 0.060(3) 0.073(4) -0.027(3) -0.009(3) -0.003(3)
Au1 0.0487(7) 0.0478(5) 0.0514(6) -0.0188(4) -0.0019(4) -0.0014(4)
C1 0.031(13) 0.058(13) 0.034(11) -0.007(10) 0.005(9) 0.004(9)
N1 0.084(15) 0.031(9) 0.056(11) -0.024(8) -0.015(10) -0.005(8)
C2 0.10(2) 0.046(12) 0.054(14) -0.019(11) -0.008(13) 0.005(12)
N2 0.060(13) 0.040(10) 0.050(10) -0.009(8) 0.007(9) -0.013(8)
C11 0.058(16) 0.034(11) 0.052(13) -0.009(10) -0.001(11) -0.006(9)
C12 0.066(17) 0.046(12) 0.036(11) -0.007(10) 0.001(10) -0.003(11)
C13 0.08(2) 0.057(14) 0.062(16) -0.003(12) -0.005(14) -0.005(13)
C14 0.044(15) 0.060(14) 0.068(15) -0.028(12) -0.013(12) -0.012(11)
C15 0.10(2) 0.070(16) 0.031(12) 0.001(12) -0.009(12) -0.030(14)
N3 0.084(16) 0.049(10) 0.038(10) -0.007(9) 0.000(10) -0.021(9)
Cl2 0.061(4) 0.047(3) 0.060(3) -0.018(2) -0.015(3) 0.010(2)
Au2 0.0489(7) 0.0399(5) 0.0490(5) -0.0177(4) -0.0093(4) 0.0039(4)
C3 0.058(17) 0.044(12) 0.035(12) -0.006(9) 0.001(10) 0.003(11)
N4 0.043(13) 0.044(9) 0.048(10) -0.021(8) 0.002(8) -0.013(8)
C4 0.055(16) 0.038(11) 0.050(12) -0.014(9) -0.001(10) 0.000(9)
N5 0.055(14) 0.053(11) 0.056(11) -0.015(9) -0.013(9) -0.002(9)
C21 0.023(12) 0.051(12) 0.038(11) -0.022(9) -0.006(9) 0.003(9)
C22 0.062(17) 0.065(14) 0.059(14) -0.030(11) -0.025(12) -0.017(12)
C23 0.06(2) 0.056(14) 0.088(18) -0.036(13) -0.001(14) -0.007(12)
C24 0.07(2) 0.054(15) 0.095(19) -0.017(13) 0.019(16) -0.006(14)
C25 0.049(17) 0.051(14) 0.093(18) -0.031(13) 0.031(13) -0.003(12)
N6 0.066(15) 0.027(8) 0.061(11) -0.019(8) 0.009(9) 0.000(8)

loop_
_atom_type_symbol
_atom_type_description
_atom_type_scat_dispersion_real
_atom_type_scat_dispersion_imag
_atom_type_scat_source
C C 0.0033 0.0016 'International Tables Vol C Tables 4.2.6.8 and 6.1.1.4'
H H 0.0000 0.0000 'International Tables Vol C Tables 4.2.6.8 and 6.1.1.4'
N N 0.0061 0.0033 'International Tables Vol C Tables 4.2.6.8 and 6.1.1.4'
Cl Cl 0.1484 0.1585 'International Tables Vol C Tables 4.2.6.8 and 6.1.1.4'
Au Au -2.0133 8.8022 'International Tables Vol C Tables 4.2.6.8 and 6.1.1.4'

loop_
_geom_angle_atom_site_label_1
_geom_angle_atom_site_label_2
_geom_angle_atom_site_label_3
_geom_angle
_geom_angle_site_symmetry_1
_geom_angle_site_symmetry_3
_geom_angle_publ_flag
C1 Au1 Cl1 175.8(6) . . ?
C1 Au1 Au2 96.1(5) . . ?
Cl1 Au1 Au2 87.91(14) . . ?
N1 C1 N2 116.6(17) . . ?
N1 C1 Au1 124.9(14) . . ?
N2 C1 Au1 118.5(13) . . ?
C1 N1 C2 125.0(16) . . ?
C1 N2 C11 129.9(17) . . ?
N3 C11 N2 118.6(16) . . ?
N3 C11 C12 124.6(19) . . ?
N2 C11 C12 116.8(18) . . ?
C13 C12 C11 117.0(19) . . ?
C12 C13 C14 119(2) . . ?
C15 C14 C13 121(2) . . ?
N3 C15 C14 122(2) . . ?
C11 N3 C15 116.9(17) . . ?
C3 Au2 Cl2 178.9(6) . . ?
C3 Au2 Au1 94.2(6) . . ?
Cl2 Au2 Au1 86.92(14) . . ?
N4 C3 N5 119.8(18) . . ?
N4 C3 Au2 124.3(16) . . ?
N5 C3 Au2 115.9(17) . . ?
C3 N4 C4 124.0(17) . . ?
C3 N5 C21 130.6(19) . . ?
N6 C21 C22 125.1(18) . . ?
N6 C21 N5 115.8(16) . . ?
C22 C21 N5 119.0(19) . . ?
C23 C22 C21 115(2) . . ?
C24 C23 C22 122(2) . . ?
C23 C24 C25 121(2) . . ?
C24 C25 N6 121(2) . . ?
C21 N6 C25 115.3(17) . . ?

loop_
_geom_bond_atom_site_label_1
_geom_bond_atom_site_label_2
_geom_bond_distance
_geom_bond_site_symmetry_2
_geom_bond_publ_flag
Cl1 Au1 2.295(5) . ?
Au1 C1 1.96(2) . ?
Au1 Au2 3.2547(12) . ?
C1 N1 1.31(2) . ?
C1 N2 1.38(2) . ?
N1 C2 1.44(2) . ?
N2 C11 1.40(2) . ?
C11 N3 1.33(2) . ?
C11 C12 1.42(2) . ?
C12 C13 1.37(3) . ?
C13 C14 1.40(3) . ?
C14 C15 1.36(3) . ?
C15 N3 1.36(3) . ?
Cl2 Au2 2.300(5) . ?
Au2 C3 2.012(19) . ?
C3 N4 1.28(2) . ?
C3 N5 1.34(3) . ?
N4 C4 1.48(2) . ?
N5 C21 1.43(2) . ?
C21 N6 1.36(2) . ?
C21 C22 1.40(3) . ?
C22 C23 1.37(3) . ?
C23 C24 1.33(3) . ?
C24 C25 1.36(3) . ?
C25 N6 1.38(2) . ?
